data_2101702
loop_
_publ_author_name
'Withers, Ray L.'
'Lobo, Charlene'
'Thompson, John G.'
'Schmid, Siegbert'

_publ_section_title
;
 A Modulation Wave Approach to the Structural Characterization of Three
 New Cristobalite-Related Sodium Magnesiosilicates
;
_journal_issue 2
_journal_name_full 'Acta Crystallographica Section B'
_journal_page_first 203
_journal_page_last 220
_journal_paper_doi 10.1107/S0108768196012335
_journal_volume 53
_journal_year 1997
_chemical_formula_sum 'Al0.15 Mg0.79 Na1.74 O4 Si1.06'
_chemical_formula_weight 157.02
_chemical_name_systematic
;
Sodium magnesiosilicate
;
_space_group_IT_number 61
_symmetry_cell_setting orthorhombic
_symmetry_space_group_name_Hall '-P 2ac 2ab'
_symmetry_space_group_name_H-M 'P b c a'
_cell_angle_alpha 90.0
_cell_angle_beta 90.0
_cell_angle_gamma 90.0
_cell_formula_units_Z 8
_cell_length_a 10.487(7)
_cell_length_b 14.351(4)
_cell_length_c 5.243(6)
_cell_measurement_temperature 293
_cell_volume 789.1(11)
_computing_data_collection 'Siemens ...?'
_computing_structure_refinement GSAS
_diffrn_ambient_temperature 293
_diffrn_measurement_device 'Siemens D-5000'
_diffrn_measurement_method 2\q/\q
_diffrn_radiation_monochromator graphite
_diffrn_radiation_type 'Cu K\a'
_diffrn_radiation_wavelength 1.5418
_diffrn_reflns_theta_max 40.0
_diffrn_reflns_theta_min 5.0
_exptl_absorpt_coefficient_mu 7.670
_exptl_absorpt_correction_type analytical
_exptl_crystal_density_diffrn 2.643
_exptl_crystal_F_000 619.04
_cod_data_source_file ab0354.cif
_cod_data_source_block Na1point74
_cod_original_cell_volume 789.1(6)
_cod_original_formula_sum 'Na1.74 Mg0.79 Al0.15 Si1.06 O4'
_cod_database_code 2101702

loop_
_symmetry_equiv_pos_as_xyz
x,y,z
1/2-x,-y,1/2+z
-x,1/2+y,1/2-z
1/2+x,1/2-y,-z
-x,-y,-z
1/2+x,y,1/2-z
x,1/2-y,1/2+z
1/2-x,1/2+y,z

loop_
_atom_site_label
_atom_site_fract_x
_atom_site_fract_y
_atom_site_fract_z
_atom_site_U_iso_or_equiv
_atom_site_occupancy
_atom_site_type_symbol
M1 0.9800(10) 0.8130(10) 0.690(2) 0.031(2) 0.5675 Si
M2 0.2740(10) 0.060(2) 0.2890(10) 0.031(2) 0.5675 Si
M1 0.9800(10) 0.8130(10) 0.690(2) 0.031(2) 0.4325 Mg
M2 0.2740(10) 0.060(2) 0.2890(10) 0.031(2) 0.4325 Mg
Na1 0.505(4) 0.058(2) 0.698(7) 0.041(4) 0.435 Na
Na2 0.479(3) 0.049(2) 0.791(7) 0.041(4) 0.435 Na
Na3 0.744(2) 0.306(2) 0.170(5) 0.041(4) 0.435 Na
Na4 0.788(2) 0.326(2) 0.311(5) 0.041(4) 0.435 Na
O1 0.0700(10) 0.9070(10) 0.738(3) 0.054(3) 1 O
O2 0.0260(10) 0.7860(10) 0.367(3) 0.054(3) 1 O
O3 0.2370(10) 0.9560(10) 0.129(3) 0.054(3) 1 O
O4 0.8180(10) 0.8400(10) 0.809(2) 0.054(3) 1 O
